data_7707030
loop_
_publ_author_name
'Zechovsk\'y, Jan'
'Mr\'ozek, Ond\<rej'
'Samsonov, Maksim'
'Jambor, Roman'
'R\%u\<Zi\<cka, Ale\<s'
'Dost\'al, Libor'

_publ_section_title
;
 Coordination capabilities of bis-(2-pyridyl)amides in the field of
 divalent germanium, tin and lead compounds.
;
_journal_issue 18
_journal_name_full 'Dalton transactions (Cambridge, England : 2003)'
_journal_page_first 6321
_journal_page_last 6332
_journal_paper_doi 10.1039/d1dt00717c
_journal_volume 50
_journal_year 2021
_chemical_formula_sum 'C36 H36 Li N9 Pb'
_chemical_formula_weight 808.87
_space_group_crystal_system trigonal
_space_group_IT_number 148
_space_group_name_Hall '-R 3'
_space_group_name_H-M_alt 'R -3 :H'
_atom_sites_solution_hydrogens geom
_audit_creation_method SHELXL-2014/7
_audit_update_record
;
2020-09-21 deposited with the CCDC.	2021-03-29 downloaded from the CCDC.
;
_cell_angle_alpha 90
_cell_angle_beta 90
_cell_angle_gamma 120
_cell_formula_units_Z 6
_cell_length_a 19.4667(12)
_cell_length_b 19.4667(12)
_cell_length_c 15.6860(12)
_cell_measurement_reflns_used 20507
_cell_measurement_temperature 150(2)
_cell_measurement_theta_max 27.5
_cell_measurement_theta_min 1
_cell_volume 5147.9(6)
_computing_cell_refinement 'APEX3 v2016.9-0 (Bruker AXS)'
_computing_data_collection 'Bruker Instrument Service vV6.2.3'
_computing_data_reduction 'SAINT V8.37A (Bruker AXS Inc., 2015)'
_computing_molecular_graphics 'SHELXL-2017/1 (Sheldrick, 2017)'
_computing_publication_material 'Bruker SHELXTL'
_computing_structure_refinement 'SHELXL-2017/1 (Sheldrick, 2017)'
_computing_structure_solution 'XT, VERSION 2014/5'
_diffrn_ambient_temperature 150(2)
_diffrn_detector_area_resol_mean 10.4167
_diffrn_measured_fraction_theta_full 0.999
_diffrn_measured_fraction_theta_max 0.999
_diffrn_measurement_device_type 'Bruker D8 - Venture'
_diffrn_measurement_method '\f and \w scans to fill the Ewald sphere'
_diffrn_radiation_type MoK\a
_diffrn_radiation_wavelength 0.71073
_diffrn_reflns_av_R_equivalents 0.0968
_diffrn_reflns_av_unetI/netI 0.0483
_diffrn_reflns_Laue_measured_fraction_full 0.999
_diffrn_reflns_Laue_measured_fraction_max 0.999
_diffrn_reflns_limit_h_max 25
_diffrn_reflns_limit_h_min -21
_diffrn_reflns_limit_k_max 25
_diffrn_reflns_limit_k_min -25
_diffrn_reflns_limit_l_max 20
_diffrn_reflns_limit_l_min -20
_diffrn_reflns_number 20507
_diffrn_reflns_point_group_measured_fraction_full 0.999
_diffrn_reflns_point_group_measured_fraction_max 0.999
_diffrn_reflns_theta_full 25.242
_diffrn_reflns_theta_max 27.489
_diffrn_reflns_theta_min 2.743
_diffrn_source 'sealed X-ray tube'
_exptl_absorpt_coefficient_mu 4.955
_exptl_absorpt_correction_T_max 0.7456
_exptl_absorpt_correction_T_min 0.3371
_exptl_absorpt_correction_type multi-scan
_exptl_absorpt_process_details
;
SADABS-2016/2 - Bruker AXS area detector
scaling and absorption correction
;
_exptl_crystal_colour yellow
_exptl_crystal_density_diffrn 1.565
_exptl_crystal_description block
_exptl_crystal_F_000 2400
_exptl_crystal_size_max 0.238
_exptl_crystal_size_mid 0.232
_exptl_crystal_size_min 0.184
_refine_diff_density_max 1.899
_refine_diff_density_min -1.527
_refine_diff_density_rms 0.148
_refine_ls_extinction_method none
_refine_ls_goodness_of_fit_ref 1.061
_refine_ls_hydrogen_treatment constr
_refine_ls_matrix_type full
_refine_ls_number_parameters 144
_refine_ls_number_reflns 2619
_refine_ls_number_restraints 153
_refine_ls_restrained_S_all 1.034
_refine_ls_R_factor_all 0.0465
_refine_ls_R_factor_gt 0.0352
_refine_ls_shift/su_max 0.002
_refine_ls_shift/su_mean 0.000
_refine_ls_structure_factor_coef Fsqd
_refine_ls_weighting_details 'w=1/[\s^2^(Fo^2^)+(0.0496P)^2^] where P=(Fo^2^+2Fc^2^)/3'
_refine_ls_weighting_scheme calc
_refine_ls_wR_factor_gt 0.0793
_refine_ls_wR_factor_ref 0.0841
_reflns_Friedel_coverage 0.000
_reflns_number_gt 2295
_reflns_number_total 2619
_reflns_threshold_expression 'I > 2\s(I)'
_cod_data_source_file d1dt00717c4.cif
_cod_data_source_block ld191121Pb1
_cod_depositor_comments 'Adding full bibliography for 7707027--7707037.cif.'
_cod_original_cell_volume 5147.9(7)
_cod_database_code 7707030
_shelx_shelxl_version_number 2014/7
_shelx_space_group_comment
;
The symmetry employed for this shelxl refinement is uniquely defined
by the following loop, which should always be used as a source of
symmetry information in preference to the above space-group names.
They are only intended as comments.
;
_exptl_absorpt_special_details
;
The ratio of minimum to maximum
apparent transmission was 0.452
;

loop_
_space_group_symop_operation_xyz
'x, y, z'
'-y, x-y, z'
'-x+y, -x, z'
'x+2/3, y+1/3, z+1/3'
'-y+2/3, x-y+1/3, z+1/3'
'-x+y+2/3, -x+1/3, z+1/3'
'x+1/3, y+2/3, z+2/3'
'-y+1/3, x-y+2/3, z+2/3'
'-x+y+1/3, -x+2/3, z+2/3'
'-x, -y, -z'
'y, -x+y, -z'
'x-y, x, -z'
'-x+2/3, -y+1/3, -z+1/3'
'y+2/3, -x+y+1/3, -z+1/3'
'x-y+2/3, x+1/3, -z+1/3'
'-x+1/3, -y+2/3, -z+2/3'
'y+1/3, -x+y+2/3, -z+2/3'
'x-y+1/3, x+2/3, -z+2/3'

loop_
_atom_site_label
_atom_site_type_symbol
_atom_site_fract_x
_atom_site_fract_y
_atom_site_fract_z
_atom_site_U_iso_or_equiv
_atom_site_adp_type
_atom_site_occupancy
_atom_site_site_symmetry_order
_atom_site_calc_flag
_atom_site_refinement_flags_posn
_atom_site_refinement_flags_adp
_atom_site_refinement_flags_occupancy
_atom_site_disorder_assembly
_atom_site_disorder_group
Pb1 Pb 0.6667 0.3333 0.71537(2) 0.01876(10) Uani 1 3 d S TU P . .
N1 N 0.7276(2) 0.44427(19) 0.6185(2) 0.0190(7) Uani 1 1 d . U . . .
C1 C 0.6899(2) 0.4748(2) 0.5700(3) 0.0199(8) Uani 1 1 d . U . . .
Li1 Li 0.6667 0.3333 0.5212(8) 0.021(2) Uani 1 3 d S TU P . .
C2 C 0.5955(3) 0.4441(3) 0.4632(3) 0.0257(9) Uani 1 1 d . U . . .
N2 N 0.6441(2) 0.4257(2) 0.5073(2) 0.0204(7) Uani 1 1 d . U . . .
N3 N 0.8249(2) 0.4517(2) 0.7051(2) 0.0225(7) Uani 1 1 d . U . . .
C3 C 0.5949(3) 0.5135(3) 0.4771(3) 0.0345(11) Uani 1 1 d . U . . .
H3 H 0.5606 0.5252 0.4452 0.041 Uiso 1 1 calc R U . . .
C4 C 0.6451(3) 0.5662(3) 0.5382(3) 0.0367(11) Uani 1 1 d . U . . .
H4 H 0.6466 0.6152 0.5474 0.044 Uiso 1 1 calc R U . . .
C5 C 0.6927(3) 0.5470(3) 0.5855(3) 0.0297(10) Uani 1 1 d . U . . .
H5 H 0.7269 0.5822 0.6281 0.036 Uiso 1 1 calc R U . . .
C7 C 0.8040(2) 0.4887(2) 0.6462(3) 0.0193(8) Uani 1 1 d . U . . .
C6 C 0.5414(3) 0.3831(3) 0.3996(3) 0.0369(12) Uani 1 1 d . U . . .
H6A H 0.5102 0.4027 0.3699 0.055 Uiso 1 1 calc R U . . .
H6B H 0.5055 0.3336 0.4293 0.055 Uiso 1 1 calc R U . . .
H6C H 0.5731 0.3733 0.3581 0.055 Uiso 1 1 calc R U . . .
C8 C 0.8983(3) 0.4852(3) 0.7349(3) 0.0267(9) Uani 1 1 d . U . . .
C9 C 0.9566(3) 0.5595(3) 0.7087(3) 0.0322(10) Uani 1 1 d . U . . .
H9 H 1.0087 0.5833 0.7315 0.039 Uiso 1 1 calc R U . . .
C10 C 0.9364(3) 0.5985(3) 0.6480(3) 0.0308(10) Uani 1 1 d . U . . .
H10 H 0.9756 0.6495 0.6287 0.037 Uiso 1 1 calc R U . . .
C11 C 0.8610(3) 0.5646(3) 0.6154(3) 0.0266(9) Uani 1 1 d . U . . .
H11 H 0.8475 0.5911 0.5735 0.032 Uiso 1 1 calc R U . . .
C12 C 0.9148(3) 0.4382(3) 0.7990(4) 0.0444(14) Uani 1 1 d . U . . .
H12A H 0.8966 0.3848 0.7767 0.067 Uiso 1 1 calc R U . . .
H12B H 0.8868 0.4345 0.8522 0.067 Uiso 1 1 calc R U . . .
H12C H 0.9720 0.4646 0.8101 0.067 Uiso 1 1 calc R U . . .

loop_
_atom_site_aniso_label
_atom_site_aniso_U_11
_atom_site_aniso_U_22
_atom_site_aniso_U_33
_atom_site_aniso_U_23
_atom_site_aniso_U_13
_atom_site_aniso_U_12
Pb1 0.02040(12) 0.02040(12) 0.01549(15) 0.000 0.000 0.01020(6)
N1 0.0185(16) 0.0142(16) 0.0231(18) 0.0000(12) -0.0023(13) 0.0073(13)
C1 0.0202(19) 0.0200(19) 0.021(2) 0.0020(15) 0.0027(15) 0.0112(16)
Li1 0.019(3) 0.019(3) 0.026(5) 0.000 0.000 0.0096(15)
C2 0.024(2) 0.029(2) 0.023(2) 0.0088(16) -0.0006(16) 0.0123(18)
N2 0.0204(17) 0.0198(17) 0.0182(17) 0.0019(13) 0.0014(13) 0.0080(14)
N3 0.0220(17) 0.0189(17) 0.0254(18) -0.0003(14) -0.0010(14) 0.0093(14)
C3 0.034(3) 0.038(3) 0.039(3) 0.009(2) -0.004(2) 0.023(2)
C4 0.043(3) 0.031(3) 0.046(3) 0.000(2) -0.005(2) 0.027(2)
C5 0.034(2) 0.026(2) 0.033(2) -0.0020(18) -0.0005(19) 0.018(2)
C7 0.0213(19) 0.0164(18) 0.021(2) -0.0023(14) 0.0007(15) 0.0100(16)
C6 0.034(3) 0.042(3) 0.030(3) 0.003(2) -0.007(2) 0.016(2)
C8 0.023(2) 0.028(2) 0.029(2) -0.0058(17) -0.0050(16) 0.0127(18)
C9 0.021(2) 0.031(2) 0.040(3) -0.0058(19) -0.0014(18) 0.0094(19)
C10 0.022(2) 0.022(2) 0.039(3) -0.0004(18) 0.0057(18) 0.0045(18)
C11 0.026(2) 0.020(2) 0.031(2) 0.0015(17) 0.0052(17) 0.0102(17)
C12 0.035(3) 0.045(3) 0.049(3) 0.003(2) -0.016(2) 0.018(3)

loop_
_atom_type_symbol
_atom_type_description
_atom_type_scat_dispersion_real
_atom_type_scat_dispersion_imag
_atom_type_scat_source
C C 0.0033 0.0016 'International Tables Vol C Tables 4.2.6.8 and 6.1.1.4'
H H 0.0000 0.0000 'International Tables Vol C Tables 4.2.6.8 and 6.1.1.4'
Li Li -0.0003 0.0001 'International Tables Vol C Tables 4.2.6.8 and 6.1.1.4'
N N 0.0061 0.0033 'International Tables Vol C Tables 4.2.6.8 and 6.1.1.4'
Pb Pb -3.3944 10.1111 'International Tables Vol C Tables 4.2.6.8 and 6.1.1.4'

loop_
_geom_angle_atom_site_label_1
_geom_angle_atom_site_label_2
_geom_angle_atom_site_label_3
_geom_angle
_geom_angle_site_symmetry_1
_geom_angle_site_symmetry_3
_geom_angle_publ_flag
N1 Pb1 N1 84.55(12) . 3_665 ?
N1 Pb1 N1 84.55(12) . 2_655 ?
N1 Pb1 N1 84.55(12) 3_665 2_655 ?
N1 Pb1 N3 51.38(11) . . ?
N1 Pb1 N3 79.57(11) 3_665 . ?
N1 Pb1 N3 134.06(11) 2_655 . ?
N1 Pb1 N3 134.06(11) . 3_665 ?
N1 Pb1 N3 51.38(11) 3_665 3_665 ?
N1 Pb1 N3 79.57(11) 2_655 3_665 ?
N3 Pb1 N3 119.665(16) . 3_665 ?
N1 Pb1 N3 79.56(11) . 2_655 ?
N1 Pb1 N3 134.06(11) 3_665 2_655 ?
N1 Pb1 N3 51.38(11) 2_655 2_655 ?
N3 Pb1 N3 119.664(16) . 2_655 ?
N3 Pb1 N3 119.665(16) 3_665 2_655 ?
N1 Pb1 Li1 50.96(8) . . ?
N1 Pb1 Li1 50.96(8) 3_665 . ?
N1 Pb1 Li1 50.96(8) 2_655 . ?
N3 Pb1 Li1 86.66(8) . . ?
N3 Pb1 Li1 86.67(8) 3_665 . ?
N3 Pb1 Li1 86.67(8) 2_655 . ?
C7 N1 C1 123.2(3) . . ?
C7 N1 Pb1 105.0(2) . . ?
C1 N1 Pb1 127.2(3) . . ?
C7 N1 Li1 131.3(3) . . ?
C1 N1 Li1 84.7(3) . . ?
Pb1 N1 Li1 78.2(3) . . ?
N2 C1 N1 113.7(4) . . ?
N2 C1 C5 121.2(4) . . ?
N1 C1 C5 125.0(4) . . ?
N2 C1 Li1 49.4(3) . . ?
N1 C1 Li1 64.3(3) . . ?
C5 C1 Li1 170.6(4) . . ?
N2 Li1 N2 118.90(13) 3_665 2_655 ?
N2 Li1 N2 118.90(13) 3_665 . ?
N2 Li1 N2 118.90(13) 2_655 . ?
N2 Li1 N1 60.76(18) 3_665 3_665 ?
N2 Li1 N1 83.2(2) 2_655 3_665 ?
N2 Li1 N1 143.8(5) . 3_665 ?
N2 Li1 N1 143.8(5) 3_665 2_655 ?
N2 Li1 N1 60.76(18) 2_655 2_655 ?
N2 Li1 N1 83.2(2) . 2_655 ?
N1 Li1 N1 84.3(4) 3_665 2_655 ?
N2 Li1 N1 83.2(2) 3_665 . ?
N2 Li1 N1 143.8(5) 2_655 . ?
N2 Li1 N1 60.76(18) . . ?
N1 Li1 N1 84.3(4) 3_665 . ?
N1 Li1 N1 84.3(4) 2_655 . ?
N2 Li1 C1 29.79(15) 3_665 3_665 ?
N2 Li1 C1 101.75(15) 2_655 3_665 ?
N2 Li1 C1 139.0(2) . 3_665 ?
N1 Li1 C1 31.00(13) 3_665 3_665 ?
N1 Li1 C1 115.0(4) 2_655 3_665 ?
N1 Li1 C1 83.8(3) . 3_665 ?
N2 Li1 C1 139.0(2) 3_665 2_655 ?
N2 Li1 C1 29.79(15) 2_655 2_655 ?
N2 Li1 C1 101.75(15) . 2_655 ?
N1 Li1 C1 83.8(3) 3_665 2_655 ?
N1 Li1 C1 31.00(13) 2_655 2_655 ?
N1 Li1 C1 115.0(4) . 2_655 ?
C1 Li1 C1 112.1(2) 3_665 2_655 ?
N2 Li1 C1 101.75(15) 3_665 . ?
N2 Li1 C1 139.0(2) 2_655 . ?
N2 Li1 C1 29.79(15) . . ?
N1 Li1 C1 115.0(4) 3_665 . ?
N1 Li1 C1 83.8(3) 2_655 . ?
N1 Li1 C1 31.00(13) . . ?
C1 Li1 C1 112.1(2) 3_665 . ?
C1 Li1 C1 112.1(2) 2_655 . ?
N2 Li1 Pb1 96.1(4) 3_665 . ?
N2 Li1 Pb1 96.1(4) 2_655 . ?
N2 Li1 Pb1 96.1(4) . . ?
N1 Li1 Pb1 50.8(2) 3_665 . ?
N1 Li1 Pb1 50.8(2) 2_655 . ?
N1 Li1 Pb1 50.8(2) . . ?
C1 Li1 Pb1 73.4(3) 3_665 . ?
C1 Li1 Pb1 73.4(3) 2_655 . ?
C1 Li1 Pb1 73.4(3) . . ?
N2 C2 C3 121.9(4) . . ?
N2 C2 C6 115.8(4) . . ?
C3 C2 C6 122.2(4) . . ?
C1 N2 C2 119.0(4) . . ?
C1 N2 Li1 100.8(4) . . ?
C2 N2 Li1 139.8(4) . . ?
C8 N3 C7 121.2(4) . . ?
C8 N3 Pb1 149.6(3) . . ?
C7 N3 Pb1 88.7(2) . . ?
C2 C3 C4 119.2(4) . . ?
C2 C3 H3 120.4 . . ?
C4 C3 H3 120.4 . . ?
C5 C4 C3 119.5(5) . . ?
C5 C4 H4 120.3 . . ?
C3 C4 H4 120.3 . . ?
C4 C5 C1 119.0(5) . . ?
C4 C5 H5 120.5 . . ?
C1 C5 H5 120.5 . . ?
N3 C7 N1 113.7(4) . . ?
N3 C7 C11 120.0(4) . . ?
N1 C7 C11 126.1(4) . . ?
C2 C6 H6A 109.5 . . ?
C2 C6 H6B 109.5 . . ?
H6A C6 H6B 109.5 . . ?
C2 C6 H6C 109.5 . . ?
H6A C6 H6C 109.5 . . ?
H6B C6 H6C 109.5 . . ?
N3 C8 C9 121.9(4) . . ?
N3 C8 C12 116.5(4) . . ?
C9 C8 C12 121.6(4) . . ?
C8 C9 C10 117.8(4) . . ?
C8 C9 H9 121.1 . . ?
C10 C9 H9 121.1 . . ?
C11 C10 C9 121.2(4) . . ?
C11 C10 H10 119.4 . . ?
C9 C10 H10 119.4 . . ?
C10 C11 C7 117.8(4) . . ?
C10 C11 H11 121.1 . . ?
C7 C11 H11 121.1 . . ?
C8 C12 H12A 109.5 . . ?
C8 C12 H12B 109.5 . . ?
H12A C12 H12B 109.5 . . ?
C8 C12 H12C 109.5 . . ?
H12A C12 H12C 109.5 . . ?
H12B C12 H12C 109.5 . . ?

loop_
_geom_bond_atom_site_label_1
_geom_bond_atom_site_label_2
_geom_bond_distance
_geom_bond_site_symmetry_2
_geom_bond_publ_flag
Pb1 N1 2.412(3) . ?
Pb1 N1 2.412(3) 3_665 ?
Pb1 N1 2.412(3) 2_655 ?
Pb1 N3 2.779(4) . ?
Pb1 N3 2.779(3) 3_665 ?
Pb1 N3 2.779(3) 2_655 ?
Pb1 Li1 3.045(13) . ?
N1 C7 1.365(5) . ?
N1 C1 1.381(5) . ?
N1 Li1 2.416(9) . ?
C1 N2 1.350(5) . ?
C1 C5 1.401(6) . ?
C1 Li1 2.670(5) . ?
Li1 N2 2.065(4) 3_665 ?
Li1 N2 2.065(4) 2_655 ?
Li1 N2 2.065(4) . ?
Li1 N1 2.416(9) 3_665 ?
Li1 N1 2.416(9) 2_655 ?
Li1 C1 2.670(5) 3_665 ?
Li1 C1 2.670(5) 2_655 ?
C2 N2 1.356(5) . ?
C2 C3 1.374(7) . ?
C2 C6 1.506(7) . ?
N3 C8 1.325(5) . ?
N3 C7 1.352(5) . ?
C3 C4 1.387(7) . ?
C3 H3 0.9500 . ?
C4 C5 1.377(7) . ?
C4 H4 0.9500 . ?
C5 H5 0.9500 . ?
C7 C11 1.417(6) . ?
C6 H6A 0.9800 . ?
C6 H6B 0.9800 . ?
C6 H6C 0.9800 . ?
C8 C9 1.382(7) . ?
C8 C12 1.499(7) . ?
C9 C10 1.390(7) . ?
C9 H9 0.9500 . ?
C10 C11 1.372(7) . ?
C10 H10 0.9500 . ?
C11 H11 0.9500 . ?
C12 H12A 0.9800 . ?
C12 H12B 0.9800 . ?
C12 H12C 0.9800 . ?
